data_2230049
loop_
_publ_author_name
'Wei, Bin'

_publ_section_title
;
 2-{4-[(Quinolin-8-yloxy)methyl]phenyl}benzonitrile
;
_journal_coeditor_code JH2278
_journal_issue 5
_journal_name_full 'Acta Crystallographica Section E'
_journal_page_first o1209
_journal_paper_doi 10.1107/S1600536811012724
_journal_volume 67
_journal_year 2011
_chemical_formula_iupac 'C23 H16 N2 O'
_chemical_formula_moiety 'C23 H16 N2 O'
_chemical_formula_sum 'C23 H16 N2 O'
_chemical_formula_weight 336.38
_chemical_name_systematic
;
2-{4-[(Quinolin-8-yloxy)methyl]phenyl}benzonitrile
;
_space_group_IT_number 61
_symmetry_cell_setting orthorhombic
_symmetry_space_group_name_Hall '-P 2ac 2ab'
_symmetry_space_group_name_H-M 'P b c a'
_atom_sites_solution_hydrogens geom
_atom_sites_solution_primary direct
_atom_sites_solution_secondary difmap
_audit_creation_method SHELXL-97
_cell_angle_alpha 90.00
_cell_angle_beta 90.00
_cell_angle_gamma 90.00
_cell_formula_units_Z 8
_cell_length_a 14.526(4)
_cell_length_b 8.957(3)
_cell_length_c 27.126(8)
_cell_measurement_reflns_used 6593
_cell_measurement_temperature 293(2)
_cell_measurement_theta_max 27.4894
_cell_measurement_theta_min 2.2524
_cell_volume 3529.3(19)
_computing_cell_refinement 'CrystalClear (Rigaku, 2005)'
_computing_data_collection 'CrystalClear (Rigaku, 2005)'
_computing_data_reduction 'CrystalClear (Rigaku, 2005)'
_computing_molecular_graphics 'SHELXTL (Sheldrick, 2008)'
_computing_publication_material 'SHELXL97 (Sheldrick, 2008)'
_computing_structure_refinement 'SHELXL97 (Sheldrick, 2008)'
_computing_structure_solution 'SHELXS97 (Sheldrick, 2008)'
_diffrn_ambient_temperature 293(2)
_diffrn_detector_area_resol_mean 28.5714
_diffrn_measured_fraction_theta_full 0.999
_diffrn_measured_fraction_theta_max 0.999
_diffrn_measurement_device_type 'Rigaku Mercury CCD'
_diffrn_measurement_method \w
_diffrn_radiation_monochromator graphite
_diffrn_radiation_source 'fine-focus sealed tube'
_diffrn_radiation_type MoK\a
_diffrn_radiation_wavelength 0.71073
_diffrn_reflns_av_R_equivalents 0.0733
_diffrn_reflns_av_sigmaI/netI 0.0422
_diffrn_reflns_limit_h_max 18
_diffrn_reflns_limit_h_min -18
_diffrn_reflns_limit_k_max 11
_diffrn_reflns_limit_k_min -11
_diffrn_reflns_limit_l_max 35
_diffrn_reflns_limit_l_min -35
_diffrn_reflns_number 36455
_diffrn_reflns_theta_full 27.47
_diffrn_reflns_theta_max 27.47
_diffrn_reflns_theta_min 1.50
_exptl_absorpt_coefficient_mu 0.078
_exptl_absorpt_correction_T_max 1.0000
_exptl_absorpt_correction_T_min 0.8415
_exptl_absorpt_correction_type multi-scan
_exptl_absorpt_process_details '(CrystalClear; Rigaku, 2005)'
_exptl_crystal_colour Colorless
_exptl_crystal_density_diffrn 1.266
_exptl_crystal_density_method 'not measured'
_exptl_crystal_description Prism
_exptl_crystal_F_000 1408
_exptl_crystal_size_max 0.2000
_exptl_crystal_size_mid 0.2000
_exptl_crystal_size_min 0.2000
_refine_diff_density_max 0.185
_refine_diff_density_min -0.219
_refine_ls_extinction_coef 0.0000
_refine_ls_extinction_method SHELXL
_refine_ls_goodness_of_fit_ref 1.244
_refine_ls_hydrogen_treatment constr
_refine_ls_matrix_type full
_refine_ls_number_parameters 235
_refine_ls_number_reflns 4036
_refine_ls_number_restraints 0
_refine_ls_restrained_S_all 1.244
_refine_ls_R_factor_all 0.1186
_refine_ls_R_factor_gt 0.0824
_refine_ls_shift/su_max 0.000
_refine_ls_shift/su_mean 0.000
_refine_ls_structure_factor_coef Fsqd
_refine_ls_weighting_details 'calc w=1/[\s^2^(Fo^2^)+(0.0817P)^2^+0.8691P] where P=(Fo^2^+2Fc^2^)/3'
_refine_ls_weighting_scheme calc
_refine_ls_wR_factor_gt 0.1902
_refine_ls_wR_factor_ref 0.2217
_reflns_number_gt 2865
_reflns_number_total 4036
_reflns_threshold_expression I>2\s(I)
_cod_data_source_file jh2278.cif
_cod_data_source_block I
_cod_original_cell_volume 3529.3(18)
_cod_database_code 2230049

loop_
_symmetry_equiv_pos_as_xyz
'x, y, z'
'-x+1/2, -y, z+1/2'
'-x, y+1/2, -z+1/2'
'x+1/2, -y+1/2, -z'
'-x, -y, -z'
'x-1/2, y, -z-1/2'
'x, -y-1/2, z-1/2'
'-x-1/2, y-1/2, z'

loop_
_atom_site_type_symbol
_atom_site_label
_atom_site_fract_x
_atom_site_fract_y
_atom_site_fract_z
_atom_site_U_iso_or_equiv
_atom_site_adp_type
_atom_site_calc_flag
_atom_site_refinement_flags
_atom_site_occupancy
_atom_site_symmetry_multiplicity
_atom_site_disorder_assembly
_atom_site_disorder_group
O O1 0.28089(13) 0.1887(2) 0.29588(6) 0.0503(5) Uani d . 1 1 . .
N N1 0.43511(16) 0.3299(3) 0.26974(8) 0.0494(6) Uani d . 1 1 . .
C C8 0.38445(18) 0.2633(3) 0.23340(9) 0.0421(6) Uani d . 1 1 . .
C C11 0.17557(18) 0.1423(3) 0.36270(10) 0.0430(6) Uani d . 1 1 . .
C C10 0.2001(2) 0.1096(3) 0.30999(10) 0.0501(7) Uani d . 1 1 . .
H H10A 0.2103 0.0032 0.3060 0.060 Uiso calc R 1 1 . .
H H10B 0.1494 0.1383 0.2887 0.060 Uiso calc R 1 1 . .
C C9 0.30312(19) 0.1836(3) 0.24685(9) 0.0435(6) Uani d . 1 1 . .
C C4 0.4091(2) 0.2693(3) 0.18282(10) 0.0481(7) Uani d . 1 1 . .
C C16 0.2179(2) 0.2507(4) 0.39095(10) 0.0534(7) Uani d . 1 1 . .
H H16A 0.2675 0.3036 0.3781 0.064 Uiso calc R 1 1 . .
C C17 0.0766(2) 0.2387(3) 0.50852(10) 0.0502(7) Uani d . 1 1 . .
C C14 0.11330(18) 0.2051(3) 0.45827(10) 0.0462(6) Uani d . 1 1 . .
C C7 0.2541(2) 0.1086(3) 0.21157(11) 0.0542(7) Uani d . 1 1 . .
H H7A 0.2025 0.0537 0.2207 0.065 Uiso calc R 1 1 . .
C C5 0.3561(2) 0.1925(4) 0.14748(11) 0.0608(8) Uani d . 1 1 . .
H H5A 0.3727 0.1960 0.1144 0.073 Uiso calc R 1 1 . .
C C22 0.1263(2) 0.2008(3) 0.55117(10) 0.0540(7) Uani d . 1 1 . .
C C15 0.1872(2) 0.2815(4) 0.43839(10) 0.0566(8) Uani d . 1 1 . .
H H15A 0.2167 0.3544 0.4570 0.068 Uiso calc R 1 1 . .
C C13 0.0722(2) 0.0939(3) 0.42995(11) 0.0536(7) Uani d . 1 1 . .
H H13A 0.0231 0.0399 0.4428 0.064 Uiso calc R 1 1 . .
C C12 0.1033(2) 0.0629(3) 0.38308(10) 0.0534(7) Uani d . 1 1 . .
H H12A 0.0753 -0.0125 0.3649 0.064 Uiso calc R 1 1 . .
C C6 0.2808(2) 0.1134(4) 0.16163(11) 0.0627(9) Uani d . 1 1 . .
H H6A 0.2465 0.0620 0.1382 0.075 Uiso calc R 1 1 . .
C C2 0.5370(2) 0.4211(4) 0.20652(13) 0.0682(9) Uani d . 1 1 . .
H H2A 0.5888 0.4776 0.1988 0.082 Uiso calc R 1 1 . .
C C3 0.4879(2) 0.3538(4) 0.17066(11) 0.0592(8) Uani d . 1 1 . .
H H3A 0.5059 0.3630 0.1379 0.071 Uiso calc R 1 1 . .
C C1 0.5086(2) 0.4045(4) 0.25572(12) 0.0626(8) Uani d . 1 1 . .
H H1A 0.5442 0.4492 0.2801 0.075 Uiso calc R 1 1 . .
C C23 0.2152(3) 0.1308(4) 0.54694(12) 0.0694(9) Uani d . 1 1 . .
C C21 0.0894(3) 0.2274(4) 0.59785(12) 0.0677(9) Uani d . 1 1 . .
H H21A 0.1226 0.2013 0.6259 0.081 Uiso calc R 1 1 . .
C C18 -0.0090(2) 0.3026(4) 0.51433(13) 0.0685(9) Uani d . 1 1 . .
H H18A -0.0434 0.3274 0.4866 0.082 Uiso calc R 1 1 . .
C C20 0.0046(3) 0.2917(4) 0.60239(14) 0.0755(11) Uani d . 1 1 . .
H H20A -0.0200 0.3093 0.6335 0.091 Uiso calc R 1 1 . .
N N2 0.2850(3) 0.0735(5) 0.54410(13) 0.0980(12) Uani d . 1 1 . .
C C19 -0.0448(3) 0.3306(4) 0.56077(16) 0.0808(11) Uani d . 1 1 . .
H H19A -0.1021 0.3756 0.5639 0.097 Uiso calc R 1 1 . .

loop_
_atom_site_aniso_label
_atom_site_aniso_U_11
_atom_site_aniso_U_22
_atom_site_aniso_U_33
_atom_site_aniso_U_12
_atom_site_aniso_U_13
_atom_site_aniso_U_23
O1 0.0526(11) 0.0582(12) 0.0403(10) -0.0130(9) 0.0084(8) -0.0045(8)
N1 0.0530(14) 0.0500(13) 0.0452(13) -0.0064(11) 0.0065(11) -0.0081(10)
C8 0.0484(15) 0.0366(13) 0.0413(14) 0.0055(11) 0.0039(12) -0.0010(10)
C11 0.0430(14) 0.0442(14) 0.0419(13) -0.0008(12) 0.0014(11) 0.0029(11)
C10 0.0508(16) 0.0548(17) 0.0446(15) -0.0085(13) 0.0050(12) -0.0010(12)
C9 0.0477(15) 0.0438(14) 0.0390(13) 0.0023(12) 0.0022(11) -0.0024(11)
C4 0.0576(17) 0.0451(15) 0.0417(14) 0.0078(13) 0.0067(13) -0.0003(11)
C16 0.0488(16) 0.0679(18) 0.0434(15) -0.0165(14) 0.0076(12) 0.0006(13)
C17 0.0560(17) 0.0472(15) 0.0475(16) -0.0096(13) 0.0073(13) 0.0010(12)
C14 0.0454(15) 0.0493(15) 0.0439(14) 0.0000(12) 0.0026(12) 0.0031(12)
C7 0.0549(16) 0.0600(18) 0.0477(15) -0.0070(14) 0.0022(14) -0.0087(13)
C5 0.071(2) 0.073(2) 0.0380(15) 0.0056(17) 0.0026(14) -0.0006(14)
C22 0.0641(19) 0.0542(16) 0.0438(15) -0.0110(15) 0.0077(14) -0.0029(13)
C15 0.0585(18) 0.0662(19) 0.0452(16) -0.0195(15) 0.0037(13) -0.0071(14)
C13 0.0552(17) 0.0577(17) 0.0479(15) -0.0166(14) 0.0076(13) 0.0020(13)
C12 0.0611(18) 0.0536(16) 0.0455(15) -0.0181(14) 0.0011(14) -0.0025(13)
C6 0.066(2) 0.077(2) 0.0458(16) -0.0022(17) -0.0065(15) -0.0132(15)
C2 0.070(2) 0.0615(19) 0.073(2) -0.0180(17) 0.0265(18) -0.0058(17)
C3 0.072(2) 0.0546(17) 0.0515(17) -0.0007(16) 0.0188(16) 0.0033(14)
C1 0.0637(19) 0.0588(18) 0.065(2) -0.0146(16) 0.0060(16) -0.0129(15)
C23 0.075(2) 0.089(3) 0.0438(17) 0.001(2) -0.0009(17) 0.0068(16)
C21 0.089(3) 0.066(2) 0.0479(17) -0.0169(19) 0.0109(17) -0.0081(15)
C18 0.065(2) 0.074(2) 0.066(2) 0.0056(18) 0.0153(17) 0.0038(17)
C20 0.103(3) 0.060(2) 0.063(2) -0.014(2) 0.036(2) -0.0132(17)
N2 0.088(3) 0.135(3) 0.071(2) 0.025(2) -0.0001(19) 0.015(2)
C19 0.080(3) 0.070(2) 0.092(3) 0.005(2) 0.036(2) -0.002(2)

loop_
_atom_type_symbol
_atom_type_description
_atom_type_scat_dispersion_real
_atom_type_scat_dispersion_imag
_atom_type_scat_source
C C 0.0033 0.0016 'International Tables Vol C Tables 4.2.6.8 and 6.1.1.4'
H H 0.0000 0.0000 'International Tables Vol C Tables 4.2.6.8 and 6.1.1.4'
N N 0.0061 0.0033 'International Tables Vol C Tables 4.2.6.8 and 6.1.1.4'
O O 0.0106 0.0060 'International Tables Vol C Tables 4.2.6.8 and 6.1.1.4'

loop_
_geom_angle_atom_site_label_1
_geom_angle_atom_site_label_2
_geom_angle_atom_site_label_3
_geom_angle_site_symmetry_1
_geom_angle_site_symmetry_3
_geom_angle
_geom_angle_publ_flag
C9 O1 C10 . . 116.0(2) ?
C1 N1 C8 . . 116.8(2) ?
N1 C8 C4 . . 123.0(2) ?
N1 C8 C9 . . 118.6(2) ?
C4 C8 C9 . . 118.4(2) ?
C16 C11 C12 . . 118.5(3) ?
C16 C11 C10 . . 124.0(2) ?
C12 C11 C10 . . 117.4(2) ?
O1 C10 C11 . . 110.8(2) ?
O1 C10 H10A . . 109.5 ?
C11 C10 H10A . . 109.5 ?
O1 C10 H10B . . 109.5 ?
C11 C10 H10B . . 109.5 ?
H10A C10 H10B . . 108.1 ?
O1 C9 C7 . . 124.9(3) ?
O1 C9 C8 . . 115.3(2) ?
C7 C9 C8 . . 119.8(2) ?
C5 C4 C3 . . 123.1(3) ?
C5 C4 C8 . . 120.1(3) ?
C3 C4 C8 . . 116.8(3) ?
C11 C16 C15 . . 120.7(3) ?
C11 C16 H16A . . 119.6 ?
C15 C16 H16A . . 119.6 ?
C18 C17 C22 . . 118.0(3) ?
C18 C17 C14 . . 120.7(3) ?
C22 C17 C14 . . 121.3(3) ?
C15 C14 C13 . . 118.2(3) ?
C15 C14 C17 . . 122.2(3) ?
C13 C14 C17 . . 119.6(2) ?
C9 C7 C6 . . 120.9(3) ?
C9 C7 H7A . . 119.5 ?
C6 C7 H7A . . 119.5 ?
C6 C5 C4 . . 120.2(3) ?
C6 C5 H5A . . 119.9 ?
C4 C5 H5A . . 119.9 ?
C21 C22 C17 . . 120.6(3) ?
C21 C22 C23 . . 119.4(3) ?
C17 C22 C23 . . 120.0(3) ?
C14 C15 C16 . . 120.8(3) ?
C14 C15 H15A . . 119.6 ?
C16 C15 H15A . . 119.6 ?
C12 C13 C14 . . 120.8(3) ?
C12 C13 H13A . . 119.6 ?
C14 C13 H13A . . 119.6 ?
C13 C12 C11 . . 120.9(3) ?
C13 C12 H12A . . 119.5 ?
C11 C12 H12A . . 119.5 ?
C5 C6 C7 . . 120.6(3) ?
C5 C6 H6A . . 119.7 ?
C7 C6 H6A . . 119.7 ?
C3 C2 C1 . . 118.8(3) ?
C3 C2 H2A . . 120.6 ?
C1 C2 H2A . . 120.6 ?
C2 C3 C4 . . 120.0(3) ?
C2 C3 H3A . . 120.0 ?
C4 C3 H3A . . 120.0 ?
N1 C1 C2 . . 124.5(3) ?
N1 C1 H1A . . 117.7 ?
C2 C1 H1A . . 117.7 ?
N2 C23 C22 . . 178.8(4) ?
C20 C21 C22 . . 120.0(3) ?
C20 C21 H21A . . 120.0 ?
C22 C21 H21A . . 120.0 ?
C17 C18 C19 . . 121.2(4) ?
C17 C18 H18A . . 119.4 ?
C19 C18 H18A . . 119.4 ?
C21 C20 C19 . . 120.0(3) ?
C21 C20 H20A . . 120.0 ?
C19 C20 H20A . . 120.0 ?
C20 C19 C18 . . 120.2(4) ?
C20 C19 H19A . . 119.9 ?
C18 C19 H19A . . 119.9 ?

loop_
_geom_bond_atom_site_label_1
_geom_bond_atom_site_label_2
_geom_bond_site_symmetry_2
_geom_bond_distance
_geom_bond_publ_flag
O1 C9 . 1.369(3) ?
O1 C10 . 1.423(3) ?
N1 C1 . 1.316(4) ?
N1 C8 . 1.367(3) ?
C8 C4 . 1.419(4) ?
C8 C9 . 1.427(4) ?
C11 C16 . 1.381(4) ?
C11 C12 . 1.383(4) ?
C11 C10 . 1.503(4) ?
C10 H10A . 0.9700 ?
C10 H10B . 0.9700 ?
C9 C7 . 1.369(4) ?
C4 C5 . 1.409(4) ?
C4 C3 . 1.410(4) ?
C16 C15 . 1.390(4) ?
C16 H16A . 0.9300 ?
C17 C18 . 1.378(4) ?
C17 C22 . 1.405(4) ?
C17 C14 . 1.494(4) ?
C14 C15 . 1.383(4) ?
C14 C13 . 1.393(4) ?
C7 C6 . 1.410(4) ?
C7 H7A . 0.9300 ?
C5 C6 . 1.359(5) ?
C5 H5A . 0.9300 ?
C22 C21 . 1.395(4) ?
C22 C23 . 1.441(5) ?
C15 H15A . 0.9300 ?
C13 C12 . 1.378(4) ?
C13 H13A . 0.9300 ?
C12 H12A . 0.9300 ?
C6 H6A . 0.9300 ?
C2 C3 . 1.349(5) ?
C2 C1 . 1.405(4) ?
C2 H2A . 0.9300 ?
C3 H3A . 0.9300 ?
C1 H1A . 0.9300 ?
C23 N2 . 1.139(5) ?
C21 C20 . 1.365(5) ?
C21 H21A . 0.9300 ?
C18 C19 . 1.385(5) ?
C18 H18A . 0.9300 ?
C20 C19 . 1.382(6) ?
C20 H20A . 0.9300 ?
C19 H19A . 0.9300 ?

loop_
_geom_torsion_atom_site_label_1
_geom_torsion_atom_site_label_2
_geom_torsion_atom_site_label_3
_geom_torsion_atom_site_label_4
_geom_torsion_site_symmetry_1
_geom_torsion_site_symmetry_2
_geom_torsion_site_symmetry_3
_geom_torsion_site_symmetry_4
_geom_torsion
_geom_torsion_publ_flag
C1 N1 C8 C4 . . . . 1.3(4) ?
C1 N1 C8 C9 . . . . -178.8(3) ?
C9 O1 C10 C11 . . . . -171.6(2) ?
C16 C11 C10 O1 . . . . 8.7(4) ?
C12 C11 C10 O1 . . . . -174.3(2) ?
C10 O1 C9 C7 . . . . -0.4(4) ?
C10 O1 C9 C8 . . . . -179.8(2) ?
N1 C8 C9 O1 . . . . 3.3(3) ?
C4 C8 C9 O1 . . . . -176.8(2) ?
N1 C8 C9 C7 . . . . -176.2(3) ?
C4 C8 C9 C7 . . . . 3.7(4) ?
N1 C8 C4 C5 . . . . 177.1(3) ?
C9 C8 C4 C5 . . . . -2.7(4) ?
N1 C8 C4 C3 . . . . -2.5(4) ?
C9 C8 C4 C3 . . . . 177.6(2) ?
C12 C11 C16 C15 . . . . -1.4(5) ?
C10 C11 C16 C15 . . . . 175.6(3) ?
C18 C17 C14 C15 . . . . 111.6(4) ?
C22 C17 C14 C15 . . . . -71.0(4) ?
C18 C17 C14 C13 . . . . -68.1(4) ?
C22 C17 C14 C13 . . . . 109.3(3) ?
O1 C9 C7 C6 . . . . 178.1(3) ?
C8 C9 C7 C6 . . . . -2.5(4) ?
C3 C4 C5 C6 . . . . -179.8(3) ?
C8 C4 C5 C6 . . . . 0.5(4) ?
C18 C17 C22 C21 . . . . 0.1(4) ?
C14 C17 C22 C21 . . . . -177.4(3) ?
C18 C17 C22 C23 . . . . 178.7(3) ?
C14 C17 C22 C23 . . . . 1.2(4) ?
C13 C14 C15 C16 . . . . 1.7(5) ?
C17 C14 C15 C16 . . . . -178.0(3) ?
C11 C16 C15 C14 . . . . -0.4(5) ?
C15 C14 C13 C12 . . . . -1.2(5) ?
C17 C14 C13 C12 . . . . 178.6(3) ?
C14 C13 C12 C11 . . . . -0.7(5) ?
C16 C11 C12 C13 . . . . 2.0(4) ?
C10 C11 C12 C13 . . . . -175.2(3) ?
C4 C5 C6 C7 . . . . 0.8(5) ?
C9 C7 C6 C5 . . . . 0.2(5) ?
C1 C2 C3 C4 . . . . 0.4(5) ?
C5 C4 C3 C2 . . . . -178.1(3) ?
C8 C4 C3 C2 . . . . 1.5(4) ?
C8 N1 C1 C2 . . . . 0.9(5) ?
C3 C2 C1 N1 . . . . -1.8(5) ?
C21 C22 C23 N2 . . . . 5E1(2) ?
C17 C22 C23 N2 . . . . -13E1(2) ?
C17 C22 C21 C20 . . . . -0.5(5) ?
C23 C22 C21 C20 . . . . -179.0(3) ?
C22 C17 C18 C19 . . . . 0.7(5) ?
C14 C17 C18 C19 . . . . 178.3(3) ?
C22 C21 C20 C19 . . . . 0.0(5) ?
C21 C20 C19 C18 . . . . 0.9(6) ?
C17 C18 C19 C20 . . . . -1.3(6) ?

loop_
_cod_related_entry_id
_cod_related_entry_database
_cod_related_entry_code
1 ChemSpider 30656646
